data_1539070
loop_
_publ_author_name
'Rundqvist, S.'
'Gullman, L.O.'

_publ_section_title
;
 The crystal structure of Pd3 P
;
_journal_name_full 'Acta Chemica Scandinavica (1-27,1973-42,1988)'
_journal_page_first 2246
_journal_page_last 2247
_journal_volume 14
_journal_year 1960
_chemical_formula_sum 'P Pd3'
_chemical_name_systematic 'Pd3 P'
_space_group_IT_number 62
_symmetry_space_group_name_Hall '-P 2ac 2n'
_symmetry_space_group_name_H-M 'P n m a'
_cell_angle_alpha 90
_cell_angle_beta 90
_cell_angle_gamma 90
_cell_formula_units_Z 4
_cell_length_a 5.971
_cell_length_b 7.445
_cell_length_c 5.166
_cell_volume 229.650
_citation_journal_id_ASTM ACSAA4
_cod_data_source_file Rundqvist_ACSAA4_1960_1254.cif
_cod_data_source_block P1Pd3
_cod_original_cell_volume 229.6499
_cod_original_formula_sum 'P1 Pd3'
_cod_database_code 1539070

loop_
_symmetry_equiv_pos_as_xyz
x,y,z
-x+1/2,-y,z+1/2
x+1/2,-y+1/2,-z+1/2
-x,y+1/2,-z
-x,-y,-z
x-1/2,y,-z-1/2
-x-1/2,y-1/2,z-1/2
x,-y-1/2,z

loop_
_atom_site_label
_atom_site_type_symbol
_atom_site_fract_x
_atom_site_fract_y
_atom_site_fract_z
_atom_site_occupancy
_atom_site_U_iso_or_equiv
Pd1 Pd 0.0264 0.25 0.87 1 0.0
P1 P 0.8834 0.25 0.455 1 0.0
Pd2 Pd 0.1763 0.0636 0.3373 1 0.0
